data_7046055
loop_
_publ_author_name
'Shi, Shuangshuang'
'Luo, Min'
'Lin, Chensheng'
'Ye, Ning'

_publ_section_title
;
 A cation size effect on the framework structures in
 ABi<sub>2</sub>SeO<sub>3</sub>F<sub>5</sub> (A = K and Rb): first
 examples of alkali metal bismuth selenite fluorides.
;
_journal_issue 18
_journal_name_full 'Dalton transactions (Cambridge, England : 2003)'
_journal_page_first 6598
_journal_page_last 6604
_journal_paper_doi 10.1039/c8dt00450a
_journal_volume 47
_journal_year 2018
_chemical_formula_sum 'Bi2 F5 O3 Rb Se'
_chemical_formula_weight 725.39
_space_group_IT_number 2
_space_group_name_Hall '-P 1'
_space_group_name_H-M_alt 'P -1'
_symmetry_cell_setting triclinic
_symmetry_space_group_name_Hall '-P 1'
_symmetry_space_group_name_H-M 'P -1'
_atom_sites_solution_primary direct
_atom_sites_solution_secondary difmap
_audit_creation_method SHELXL-97
_audit_update_record
;
2018-03-27 deposited with the CCDC.
2018-04-11 downloaded from the CCDC.
;
_cell_angle_alpha 88.28(3)
_cell_angle_beta 89.825(17)
_cell_angle_gamma 89.76(3)
_cell_formula_units_Z 4
_cell_length_a 8.8419(19)
_cell_length_b 8.917(3)
_cell_length_c 9.631(3)
_cell_measurement_reflns_used 2612
_cell_measurement_temperature 293(2)
_cell_measurement_theta_max 27.5748
_cell_measurement_theta_min 2.3035
_cell_volume 759.0(4)
_computing_cell_refinement 'CrystalClear (Rigaku Inc., 2008)'
_computing_data_collection 'CrystalClear (Rigaku Inc., 2008)'
_computing_data_reduction 'CrystalClear (Rigaku Inc., 2008)'
_computing_molecular_graphics 'Bruker SHELXTL'
_computing_publication_material 'Bruker SHELXTL'
_computing_structure_refinement 'SHELXL-97 (Sheldrick, 1997)'
_computing_structure_solution 'SHELXS-97 (Sheldrick, 1990)'
_diffrn_ambient_temperature 293(2)
_diffrn_detector_area_resol_mean 28.5714
_diffrn_measured_fraction_theta_full 0.967
_diffrn_measured_fraction_theta_max 0.967
_diffrn_measurement_device_type
;
Saturn724+ (2x2 bin mode)
;
_diffrn_measurement_method CCD_Profile_fitting
_diffrn_radiation_monochromator graphite
_diffrn_radiation_source 'fine-focus sealed tube'
_diffrn_radiation_type MoK\a
_diffrn_radiation_wavelength 0.71073
_diffrn_reflns_av_R_equivalents 0.0744
_diffrn_reflns_av_sigmaI/netI 0.1328
_diffrn_reflns_limit_h_max 11
_diffrn_reflns_limit_h_min -11
_diffrn_reflns_limit_k_max 11
_diffrn_reflns_limit_k_min -7
_diffrn_reflns_limit_l_max 12
_diffrn_reflns_limit_l_min -12
_diffrn_reflns_number 6539
_diffrn_reflns_theta_full 27.57
_diffrn_reflns_theta_max 27.57
_diffrn_reflns_theta_min 2.30
_diffrn_standards_decay_% 0
_diffrn_standards_interval_count none
_diffrn_standards_interval_time none
_exptl_absorpt_coefficient_mu 57.536
_exptl_absorpt_correction_T_max 1.0000
_exptl_absorpt_correction_T_min 0.3001
_exptl_absorpt_correction_type multi-scan
_exptl_crystal_colour White
_exptl_crystal_density_diffrn 6.349
_exptl_crystal_density_method 'not measured'
_exptl_crystal_description Prism
_exptl_crystal_F_000 1224
_exptl_crystal_size_max 0.1000
_exptl_crystal_size_mid 0.1000
_exptl_crystal_size_min 0.1000
_refine_diff_density_max 2.837
_refine_diff_density_min -3.223
_refine_diff_density_rms 0.613
_refine_ls_extinction_coef 0.00163(10)
_refine_ls_extinction_expression Fc^*^=kFc[1+0.001xFc^2^\l^3^/sin(2\q)]^-1/4^
_refine_ls_extinction_method SHELXL
_refine_ls_goodness_of_fit_ref 1.149
_refine_ls_matrix_type full
_refine_ls_number_parameters 218
_refine_ls_number_reflns 3409
_refine_ls_number_restraints 0
_refine_ls_restrained_S_all 1.149
_refine_ls_R_factor_all 0.0816
_refine_ls_R_factor_gt 0.0589
_refine_ls_shift/su_max 0.000
_refine_ls_shift/su_mean 0.000
_refine_ls_structure_factor_coef Fsqd
_refine_ls_weighting_details 'calc w=1/[\s^2^(Fo^2^)+(0.0000P)^2^+2.3446P] where P=(Fo^2^+2Fc^2^)/3'
_refine_ls_weighting_scheme calc
_refine_ls_wR_factor_gt 0.1192
_refine_ls_wR_factor_ref 0.1298
_reflns_number_gt 2688
_reflns_number_total 3409
_reflns_threshold_expression >2sigma(I)
_cod_data_source_file c8dt00450a2.cif
_cod_data_source_block a
_cod_depositor_comments
;
The following automatic conversions were performed:

'_symmetry_cell_setting' value 'Triclinic' changed to 'triclinic'
according to
/home/data/users/saulius/crontab/automatic-downloads/rss-feeds/RSC/lib/dictionaries/cif_core.dic
dictionary named 'cif_core.dic' version 2.4.2 from 2011-04-26.

'_exptl_absorpt_correction_type' value 'Multi-scan' changed to
'multi-scan' according to
/home/data/users/saulius/crontab/automatic-downloads/rss-feeds/RSC/lib/dictionaries/cif_core.dic
dictionary named 'cif_core.dic' version 2.4.2 from 2011-04-26.

Automatic conversion script
Id: cif_fix_values 4973 2017-02-22 13:04:09Z antanas 

 Adding full bibliography for 7046054--7046055.cif.
;
_cod_original_cell_volume 758.9(4)
_cod_original_sg_symbol_H-M 'P-1   '
_cod_database_code 7046055

loop_
_symmetry_equiv_pos_as_xyz
'x, y, z'
'-x, -y, -z'

loop_
_atom_site_label
_atom_site_type_symbol
_atom_site_fract_x
_atom_site_fract_y
_atom_site_fract_z
_atom_site_U_iso_or_equiv
_atom_site_adp_type
_atom_site_occupancy
_atom_site_symmetry_multiplicity
_atom_site_calc_flag
Bi1 Bi 0.03357(9) 0.27056(8) 0.20257(8) 0.0107(2) Uani 1 1 d
Bi2 Bi 0.46657(9) -0.22934(9) 0.20260(8) 0.0115(2) Uani 1 1 d
Bi3 Bi -0.00620(9) 0.23697(9) 0.75503(8) 0.0110(2) Uani 1 1 d
Bi4 Bi 0.49396(9) 0.26296(9) 0.24483(8) 0.0114(2) Uani 1 1 d
Se1 Se 0.2411(2) -0.4770(2) -0.0196(2) 0.0108(5) Uani 1 1 d
Se2 Se 0.2589(2) 0.0232(2) -0.0195(2) 0.0110(5) Uani 1 1 d
Rb1 Rb 0.7443(2) -0.4843(2) 0.4869(2) 0.0185(5) Uani 1 1 d
Rb2 Rb -0.2445(2) 0.0157(2) 0.4866(2) 0.0189(5) Uani 1 1 d
F1 F 0.5238(13) 0.0078(13) 0.2906(14) 0.022(3) Uani 1 1 d
F2 F 0.0117(13) 0.2438(12) 0.5364(12) 0.020(3) Uani 1 1 d
F3 F 0.5129(14) 0.2549(14) 0.4616(12) 0.024(3) Uani 1 1 d
F4 F -0.0221(14) 0.5052(14) 0.2898(13) 0.026(3) Uani 1 1 d
F5 F 0.2474(12) -0.2802(13) 0.3239(12) 0.015(3) Uani 1 1 d
F6 F 0.5133(15) 0.5043(13) 0.2849(14) 0.028(4) Uani 1 1 d
F7 F 0.0124(16) -0.0065(13) 0.7162(14) 0.030(4) Uani 1 1 d
F8 F 0.7445(14) 0.2653(15) 0.2654(14) 0.028(4) Uani 1 1 d
F9 F 0.2528(14) 0.2183(14) 0.3250(14) 0.026(4) Uani 1 1 d
F10 F 0.2439(14) 0.2335(14) 0.7315(13) 0.023(3) Uani 1 1 d
O1 O 0.3898(16) -0.3611(14) 0.0118(16) 0.017(4) Uani 1 1 d
O2 O 0.2246(17) -0.5746(14) 0.1328(15) 0.015(4) Uani 1 1 d
O3 O 0.1111(16) 0.1360(17) 0.0139(16) 0.021(4) Uani 1 1 d
O4 O 0.2725(15) -0.0774(17) 0.1317(16) 0.019(4) Uani 1 1 d
O5 O 0.0895(16) -0.3585(16) -0.0075(15) 0.016(4) Uani 1 1 d
O6 O 0.4086(17) 0.1460(17) -0.0029(17) 0.027(4) Uani 1 1 d

loop_
_atom_site_aniso_label
_atom_site_aniso_U_11
_atom_site_aniso_U_22
_atom_site_aniso_U_33
_atom_site_aniso_U_23
_atom_site_aniso_U_13
_atom_site_aniso_U_12
Bi1 0.0095(5) 0.0119(5) 0.0109(5) -0.0014(3) 0.0002(3) -0.0012(3)
Bi2 0.0103(5) 0.0127(5) 0.0115(5) -0.0012(3) 0.0015(3) -0.0015(3)
Bi3 0.0108(5) 0.0123(5) 0.0102(5) -0.0025(3) 0.0005(3) -0.0009(3)
Bi4 0.0108(5) 0.0127(5) 0.0109(5) -0.0023(3) 0.0006(3) -0.0019(3)
Se1 0.0114(11) 0.0112(11) 0.0098(11) -0.0025(9) -0.0003(9) -0.0026(8)
Se2 0.0129(12) 0.0111(11) 0.0091(11) -0.0027(9) -0.0005(9) -0.0022(8)
Rb1 0.0214(13) 0.0225(12) 0.0117(11) -0.0009(10) 0.0015(9) -0.0028(9)
Rb2 0.0211(13) 0.0235(13) 0.0120(11) -0.0002(10) -0.0001(9) -0.0004(9)
F1 0.013(7) 0.027(8) 0.027(8) 0.007(6) -0.009(6) -0.004(6)
F2 0.028(8) 0.017(7) 0.015(7) -0.002(6) 0.001(6) -0.003(6)
F3 0.031(9) 0.034(9) 0.006(7) -0.002(6) -0.003(6) 0.006(6)
F4 0.024(8) 0.033(9) 0.022(8) -0.007(7) 0.002(6) -0.010(6)
F5 0.002(6) 0.034(8) 0.008(6) 0.008(6) 0.003(5) 0.003(5)
F6 0.036(9) 0.017(8) 0.029(9) -0.004(6) -0.010(7) 0.003(6)
F7 0.052(10) 0.013(7) 0.025(8) -0.001(6) 0.008(7) -0.005(6)
F8 0.018(8) 0.042(9) 0.022(8) 0.011(7) -0.008(6) -0.010(6)
F9 0.025(8) 0.028(8) 0.024(8) 0.022(6) -0.003(6) -0.004(6)
F10 0.032(9) 0.025(8) 0.012(7) -0.003(6) -0.006(6) 0.003(6)
O1 0.027(9) 0.000(7) 0.024(9) 0.002(6) -0.021(8) -0.003(6)
O2 0.027(9) 0.000(7) 0.019(9) -0.001(6) -0.004(7) 0.002(6)
O3 0.009(8) 0.032(10) 0.024(9) -0.001(8) 0.016(7) -0.002(7)
O4 0.001(8) 0.032(10) 0.025(9) 0.004(8) 0.012(7) -0.002(6)
O5 0.018(9) 0.024(9) 0.008(8) -0.003(7) 0.001(7) 0.001(7)
O6 0.019(10) 0.030(10) 0.034(11) 0.004(8) 0.001(8) -0.019(8)

loop_
_atom_type_symbol
_atom_type_description
_atom_type_scat_dispersion_real
_atom_type_scat_dispersion_imag
_atom_type_scat_source
O O 0.0106 0.0060 'International Tables Vol C Tables 4.2.6.8 and 6.1.1.4'
F F 0.0171 0.0103 'International Tables Vol C Tables 4.2.6.8 and 6.1.1.4'
Se Se -0.0929 2.2259 'International Tables Vol C Tables 4.2.6.8 and 6.1.1.4'
Rb Rb -0.9393 2.9676 'International Tables Vol C Tables 4.2.6.8 and 6.1.1.4'
Bi Bi -4.1077 10.2566 'International Tables Vol C Tables 4.2.6.8 and 6.1.1.4'

loop_
_geom_angle_atom_site_label_1
_geom_angle_atom_site_label_2
_geom_angle_atom_site_label_3
_geom_angle
_geom_angle_site_symmetry_1
_geom_angle_site_symmetry_3
O2 Bi1 O5 85.5(5) 1_565 2
O2 Bi1 O3 82.8(5) 1_565 .
O5 Bi1 O3 70.5(5) 2 .
O2 Bi1 F9 68.7(4) 1_565 .
O5 Bi1 F9 151.3(5) 2 .
O3 Bi1 F9 93.1(5) . .
O2 Bi1 F4 73.5(5) 1_565 .
O5 Bi1 F4 84.7(5) 2 .
O3 Bi1 F4 147.0(5) . .
F9 Bi1 F4 99.1(5) . .
O2 Bi1 F7 140.9(5) 1_565 2_556
O5 Bi1 F7 118.4(4) 2 2_556
O3 Bi1 F7 77.7(5) . 2_556
F9 Bi1 F7 78.8(4) . 2_556
F4 Bi1 F7 134.7(5) . 2_556
O2 Bi1 F8 143.0(5) 1_565 1_455
O5 Bi1 F8 74.3(5) 2 1_455
O3 Bi1 F8 117.4(4) . 1_455
F9 Bi1 F8 134.2(4) . 1_455
F4 Bi1 F8 74.1(4) . 1_455
F7 Bi1 F8 75.9(4) 2_556 1_455
O2 Bi1 Rb1 64.2(4) 1_565 2_656
O5 Bi1 Rb1 132.3(4) 2 2_656
O3 Bi1 Rb1 134.1(3) . 2_656
F9 Bi1 Rb1 46.7(4) . 2_656
F4 Bi1 Rb1 52.8(3) . 2_656
F7 Bi1 Rb1 107.8(3) 2_556 2_656
F8 Bi1 Rb1 107.9(3) 1_455 2_656
O2 Bi1 Rb2 157.3(3) 1_565 .
O5 Bi1 Rb2 114.4(4) 2 .
O3 Bi1 Rb2 113.1(3) . .
F9 Bi1 Rb2 93.5(3) . .
F4 Bi1 Rb2 96.7(3) . .
F7 Bi1 Rb2 39.3(4) 2_556 .
F8 Bi1 Rb2 44.6(3) 1_455 .
Rb1 Bi1 Rb2 93.49(5) 2_656 .
O2 Bi1 Rb2 103.0(3) 1_565 2_556
O5 Bi1 Rb2 163.5(4) 2 2_556
O3 Bi1 Rb2 96.3(4) . 2_556
F9 Bi1 Rb2 34.4(3) . 2_556
F4 Bi1 Rb2 111.1(3) . 2_556
F7 Bi1 Rb2 47.0(3) 2_556 2_556
F8 Bi1 Rb2 104.8(3) 1_455 2_556
Rb1 Bi1 Rb2 64.05(5) 2_656 2_556
Rb2 Bi1 Rb2 60.76(5) . 2_556
O2 Bi1 Rb1 107.9(4) 1_565 1_465
O5 Bi1 Rb1 94.1(4) 2 1_465
O3 Bi1 Rb1 160.9(3) . 1_465
F9 Bi1 Rb1 105.4(4) . 1_465
F4 Bi1 Rb1 35.1(3) . 1_465
F7 Bi1 Rb1 101.1(3) 2_556 1_465
F8 Bi1 Rb1 45.2(3) 1_455 1_465
Rb1 Bi1 Rb1 64.65(5) 2_656 1_465
Rb2 Bi1 Rb1 62.06(5) . 1_465
Rb2 Bi1 Rb1 96.51(5) 2_556 1_465
O4 Bi2 F5 68.0(4) . .
O4 Bi2 O1 81.3(5) . .
F5 Bi2 O1 93.2(5) . .
O4 Bi2 O6 86.3(5) . 2_655
F5 Bi2 O6 151.0(4) . 2_655
O1 Bi2 O6 68.9(5) . 2_655
O4 Bi2 F1 75.0(5) . .
F5 Bi2 F1 99.6(5) . .
O1 Bi2 F1 146.3(4) . .
O6 Bi2 F1 85.7(5) 2_655 .
O4 Bi2 F6 139.9(4) . 1_545
F5 Bi2 F6 78.8(4) . 1_545
O1 Bi2 F6 78.5(4) . 1_545
O6 Bi2 F6 117.5(6) 2_655 1_545
F1 Bi2 F6 134.4(4) . 1_545
O4 Bi2 F10 143.7(4) . 2_656
F5 Bi2 F10 133.9(4) . 2_656
O1 Bi2 F10 118.4(5) . 2_656
O6 Bi2 F10 75.0(4) 2_655 2_656
F1 Bi2 F10 73.0(4) . 2_656
F6 Bi2 F10 76.2(4) 1_545 2_656
O4 Bi2 Rb2 64.9(4) . 2_556
F5 Bi2 Rb2 46.9(3) . 2_556
O1 Bi2 Rb2 134.3(4) . 2_556
O6 Bi2 Rb2 133.5(4) 2_655 2_556
F1 Bi2 Rb2 53.1(3) . 2_556
F6 Bi2 Rb2 107.6(3) 1_545 2_556
F10 Bi2 Rb2 106.8(3) 2_656 2_556
O4 Bi2 Rb1 157.5(4) . .
F5 Bi2 Rb1 93.7(3) . .
O1 Bi2 Rb1 114.0(3) . .
O6 Bi2 Rb1 114.2(4) 2_655 .
F1 Bi2 Rb1 96.3(3) . .
F6 Bi2 Rb1 39.4(3) 1_545 .
F10 Bi2 Rb1 44.5(3) 2_656 .
Rb2 Bi2 Rb1 93.15(5) 2_556 .
O4 Bi2 Rb1 102.6(4) . 2_646
F5 Bi2 Rb1 34.6(3) . 2_646
O1 Bi2 Rb1 96.8(3) . 2_646
O6 Bi2 Rb1 162.1(4) 2_655 2_646
F1 Bi2 Rb1 111.4(3) . 2_646
F6 Bi2 Rb1 46.8(4) 1_545 2_646
F10 Bi2 Rb1 104.5(3) 2_656 2_646
Rb2 Bi2 Rb1 64.17(5) 2_556 2_646
Rb1 Bi2 Rb1 60.72(6) . 2_646
O4 Bi2 Rb2 109.0(4) . 1_655
F5 Bi2 Rb2 105.7(3) . 1_655
O1 Bi2 Rb2 160.7(4) . 1_655
O6 Bi2 Rb2 94.9(3) 2_655 1_655
F1 Bi2 Rb2 34.8(3) . 1_655
F6 Bi2 Rb2 101.1(3) 1_545 1_655
F10 Bi2 Rb2 44.3(3) 2_656 1_655
Rb2 Bi2 Rb2 64.59(6) 2_556 1_655
Rb1 Bi2 Rb2 61.93(4) . 1_655
Rb1 Bi2 Rb2 96.74(5) 2_646 1_655
F2 Bi3 F7 80.0(4) . .
F2 Bi3 F10 80.0(4) . .
F7 Bi3 F10 84.1(5) . .
F2 Bi3 F5 74.7(5) . 2_556
F7 Bi3 F5 99.5(5) . 2_556
F10 Bi3 F5 153.4(4) . 2_556
F2 Bi3 F4 79.0(4) . 2_566
F7 Bi3 F4 157.2(5) . 2_566
F10 Bi3 F4 83.6(5) . 2_566
F5 Bi3 F4 83.5(4) 2_556 2_566
F2 Bi3 Rb1 50.6(3) . 2_656
F7 Bi3 Rb1 113.2(4) . 2_656
F10 Bi3 Rb1 50.2(3) . 2_656
F5 Bi3 Rb1 105.5(3) 2_556 2_656
F4 Bi3 Rb1 45.0(4) 2_566 2_656
F2 Bi3 Rb2 51.8(3) . .
F7 Bi3 Rb2 54.0(3) . .
F10 Bi3 Rb2 117.5(3) . .
F5 Bi3 Rb2 50.3(3) 2_556 .
F4 Bi3 Rb2 116.7(3) 2_566 .
Rb1 Bi3 Rb2 102.33(5) 2_656 .
F2 Bi3 Rb2 51.1(3) . 2_556
F7 Bi3 Rb2 44.3(4) . 2_556
F10 Bi3 Rb2 51.5(3) . 2_556
F5 Bi3 Rb2 114.5(3) 2_556 2_556
F4 Bi3 Rb2 113.8(4) 2_566 2_556
Rb1 Bi3 Rb2 68.99(5) 2_656 2_556
Rb2 Bi3 Rb2 66.84(6) . 2_556
F2 Bi3 Rb1 54.6(3) . 1_465
F7 Bi3 Rb1 120.1(3) . 1_465
F10 Bi3 Rb1 118.3(3) . 1_465
F5 Bi3 Rb1 37.9(3) 2_556 1_465
F4 Bi3 Rb1 51.6(3) 2_566 1_465
Rb1 Bi3 Rb1 68.24(6) 2_656 1_465
Rb2 Bi3 Rb1 66.88(5) . 1_465
Rb2 Bi3 Rb1 105.64(5) 2_556 1_465
F3 Bi4 F6 79.8(5) . .
F3 Bi4 F8 80.1(5) . .
F6 Bi4 F8 83.7(5) . .
F3 Bi4 F9 75.0(5) . .
F6 Bi4 F9 100.2(5) . .
F8 Bi4 F9 153.6(4) . .
F3 Bi4 F1 78.3(5) . .
F6 Bi4 F1 156.2(4) . .
F8 Bi4 F1 83.4(4) . .
F9 Bi4 F1 83.1(4) . .
F3 Bi4 O6 152.6(4) . .
F6 Bi4 O6 125.0(4) . .
F8 Bi4 O6 111.2(5) . .
F9 Bi4 O6 88.1(5) . .
F1 Bi4 O6 78.4(4) . .
F3 Bi4 Rb1 52.2(4) . 2_656
F6 Bi4 Rb1 54.0(4) . 2_656
F8 Bi4 Rb1 117.9(4) . 2_656
F9 Bi4 Rb1 50.7(4) . 2_656
F1 Bi4 Rb1 116.5(4) . 2_656
O6 Bi4 Rb1 129.7(4) . 2_656
F3 Bi4 Rb2 49.9(4) . 1_655
F6 Bi4 Rb2 112.5(3) . 1_655
F8 Bi4 Rb2 50.6(3) . 1_655
F9 Bi4 Rb2 105.0(3) . 1_655
F1 Bi4 Rb2 44.7(3) . 1_655
O6 Bi4 Rb2 117.4(3) . 1_655
Rb1 Bi4 Rb2 102.09(6) 2_656 1_655
F3 Bi4 Rb1 51.1(3) . 1_565
F6 Bi4 Rb1 43.8(3) . 1_565
F8 Bi4 Rb1 51.8(4) . 1_565
F9 Bi4 Rb1 114.8(4) . 1_565
F1 Bi4 Rb1 113.4(3) . 1_565
O6 Bi4 Rb1 154.7(3) . 1_565
Rb1 Bi4 Rb1 66.77(6) 2_656 1_565
Rb2 Bi4 Rb1 68.84(5) 1_655 1_565
F3 Bi4 Rb2 54.8(3) . 2_556
F6 Bi4 Rb2 120.1(4) . 2_556
F8 Bi4 Rb2 118.7(3) . 2_556
F9 Bi4 Rb2 37.4(3) . 2_556
F1 Bi4 Rb2 51.5(3) . 2_556
O6 Bi4 Rb2 99.0(3) . 2_556
Rb1 Bi4 Rb2 67.00(5) 2_656 2_556
Rb2 Bi4 Rb2 68.20(6) 1_655 2_556
Rb1 Bi4 Rb2 105.74(5) 1_565 2_556
O2 Se1 O1 102.2(6) . .
O2 Se1 O5 100.2(7) . .
O1 Se1 O5 102.3(7) . .
O3 Se2 O4 101.3(7) . .
O3 Se2 O6 101.1(8) . .
O4 Se2 O6 100.7(7) . .
F5 Rb1 F4 113.0(4) 2_646 1_645
F5 Rb1 F6 115.7(3) 2_646 1_545
F4 Rb1 F6 93.6(4) 1_645 1_545
F5 Rb1 F10 175.8(4) 2_646 2_656
F4 Rb1 F10 62.8(4) 1_645 2_656
F6 Rb1 F10 65.7(3) 1_545 2_656
F5 Rb1 F9 101.6(3) 2_646 2_656
F4 Rb1 F9 116.0(3) 1_645 2_656
F6 Rb1 F9 117.8(4) 1_545 2_656
F10 Rb1 F9 80.8(3) 2_656 2_656
F5 Rb1 F2 123.6(3) 2_646 2_656
F4 Rb1 F2 57.8(3) 1_645 2_656
F6 Rb1 F2 120.2(3) 1_545 2_656
F10 Rb1 F2 54.6(3) 2_656 2_656
F9 Rb1 F2 58.2(3) 2_656 2_656
F5 Rb1 F3 114.1(4) 2_646 2_656
F4 Rb1 F3 132.8(3) 1_645 2_656
F6 Rb1 F3 67.6(4) 1_545 2_656
F10 Rb1 F3 70.1(4) 2_656 2_656
F9 Rb1 F3 51.8(3) 2_656 2_656
F2 Rb1 F3 93.7(3) 2_656 2_656
F5 Rb1 F3 60.7(3) 2_646 1_545
F4 Rb1 F3 113.0(4) 1_645 1_545
F6 Rb1 F3 55.0(3) 1_545 1_545
F10 Rb1 F3 120.4(3) 2_656 1_545
F9 Rb1 F3 130.9(4) 2_656 1_545
F2 Rb1 F3 170.4(4) 2_656 1_545
F3 Rb1 F3 91.6(3) 2_656 1_545
F5 Rb1 F8 84.6(4) 2_646 1_545
F4 Rb1 F8 60.2(3) 1_645 1_545
F6 Rb1 F8 59.2(4) 1_545 1_545
F10 Rb1 F8 93.1(3) 2_656 1_545
F9 Rb1 F8 173.8(3) 2_656 1_545
F2 Rb1 F8 117.8(3) 2_656 1_545
F3 Rb1 F8 126.3(3) 2_656 1_545
F3 Rb1 F8 52.8(3) 1_545 1_545
F5 Rb1 F6 62.0(3) 2_646 2_656
F4 Rb1 F6 174.7(3) 1_645 2_656
F6 Rb1 F6 87.4(4) 1_545 2_656
F10 Rb1 F6 122.3(3) 2_656 2_656
F9 Rb1 F6 67.8(3) 2_656 2_656
F2 Rb1 F6 125.9(3) 2_656 2_656
F3 Rb1 F6 52.3(3) 2_656 2_656
F3 Rb1 F6 63.5(3) 1_545 2_656
F8 Rb1 F6 116.3(3) 1_545 2_656
F5 Rb1 F4 61.1(3) 2_646 2_656
F4 Rb1 F4 83.7(4) 1_645 2_656
F6 Rb1 F4 174.1(3) 1_545 2_656
F10 Rb1 F4 117.2(3) 2_656 2_656
F9 Rb1 F4 68.1(3) 2_656 2_656
F2 Rb1 F4 62.6(3) 2_656 2_656
F3 Rb1 F4 118.0(3) 2_656 2_656
F3 Rb1 F4 121.3(3) 1_545 2_656
F8 Rb1 F4 115.0(3) 1_545 2_656
F6 Rb1 F4 94.8(3) 2_656 2_656
F5 Rb1 F2 50.3(3) 2_646 1_645
F4 Rb1 F2 63.1(3) 1_645 1_645
F6 Rb1 F2 123.9(3) 1_545 1_645
F10 Rb1 F2 125.5(3) 2_656 1_645
F9 Rb1 F2 118.3(3) 2_656 1_645
F2 Rb1 F2 90.9(3) 2_656 1_645
F3 Rb1 F2 162.5(3) 2_656 1_645
F3 Rb1 F2 86.4(3) 1_545 1_645
F8 Rb1 F2 65.1(3) 1_545 1_645
F6 Rb1 F2 112.0(3) 2_656 1_645
F4 Rb1 F2 50.3(3) 2_656 1_645
F9 Rb2 F1 113.3(3) 2_556 1_455
F9 Rb2 F7 116.3(4) 2_556 2_556
F1 Rb2 F7 93.6(4) 1_455 2_556
F9 Rb2 F3 123.9(4) 2_556 1_455
F1 Rb2 F3 57.2(4) 1_455 1_455
F7 Rb2 F3 119.4(3) 2_556 1_455
F9 Rb2 F5 101.2(4) 2_556 2_556
F1 Rb2 F5 116.2(4) 1_455 2_556
F7 Rb2 F5 117.3(3) 2_556 2_556
F3 Rb2 F5 59.0(3) 1_455 2_556
F9 Rb2 F8 175.6(3) 2_556 1_455
F1 Rb2 F8 62.3(3) 1_455 1_455
F7 Rb2 F8 64.8(4) 2_556 1_455
F3 Rb2 F8 54.7(4) 1_455 1_455
F5 Rb2 F8 81.6(3) 2_556 1_455
F9 Rb2 F2 114.3(3) 2_556 .
F1 Rb2 F2 132.4(3) 1_455 .
F7 Rb2 F2 67.0(3) 2_556 .
F3 Rb2 F2 93.8(3) 1_455 .
F5 Rb2 F2 51.8(3) 2_556 .
F8 Rb2 F2 70.2(3) 1_455 .
F9 Rb2 F2 60.6(4) 2_556 2_556
F1 Rb2 F2 113.8(4) 1_455 2_556
F7 Rb2 F2 55.7(3) 2_556 2_556
F3 Rb2 F2 170.6(3) 1_455 2_556
F5 Rb2 F2 129.9(3) 2_556 2_556
F8 Rb2 F2 120.2(4) 1_455 2_556
F2 Rb2 F2 91.2(3) . 2_556
F9 Rb2 F10 84.3(4) 2_556 2_556
F1 Rb2 F10 60.5(4) 1_455 2_556
F7 Rb2 F10 59.9(3) 2_556 2_556
F3 Rb2 F10 117.5(3) 1_455 2_556
F5 Rb2 F10 174.5(3) 2_556 2_556
F8 Rb2 F10 92.8(3) 1_455 2_556
F2 Rb2 F10 126.4(4) . 2_556
F2 Rb2 F10 53.4(3) 2_556 2_556
F9 Rb2 F7 61.7(3) 2_556 .
F1 Rb2 F7 174.8(3) 1_455 .
F7 Rb2 F7 87.7(4) 2_556 .
F3 Rb2 F7 126.2(3) 1_455 .
F5 Rb2 F7 67.4(3) 2_556 .
F8 Rb2 F7 122.7(3) 1_455 .
F2 Rb2 F7 52.6(3) . .
F2 Rb2 F7 63.0(3) 2_556 .
F10 Rb2 F7 116.3(3) 2_556 .
F9 Rb2 F1 60.6(4) 2_556 2_556
F1 Rb2 F1 83.5(4) 1_455 2_556
F7 Rb2 F1 174.0(3) 2_556 2_556
F3 Rb2 F1 63.3(3) 1_455 2_556
F5 Rb2 F1 68.7(3) 2_556 2_556
F8 Rb2 F1 117.9(3) 1_455 2_556
F2 Rb2 F1 118.8(3) . 2_556
F2 Rb2 F1 120.7(3) 2_556 2_556
F10 Rb2 F1 114.1(3) 2_556 2_556
F7 Rb2 F1 94.7(3) . 2_556
F9 Rb2 F3 50.2(3) 2_556 2_556
F1 Rb2 F3 63.5(3) 1_455 2_556
F7 Rb2 F3 124.7(3) 2_556 2_556
F3 Rb2 F3 90.7(3) 1_455 2_556
F5 Rb2 F3 118.0(3) 2_556 2_556
F8 Rb2 F3 125.5(3) 1_455 2_556
F2 Rb2 F3 162.4(3) . 2_556
F2 Rb2 F3 86.9(3) 2_556 2_556
F10 Rb2 F3 65.1(3) 2_556 2_556
F7 Rb2 F3 111.7(3) . 2_556
F1 Rb2 F3 49.3(3) 2_556 2_556
Bi4 F1 Bi2 142.4(5) . .
Bi4 F1 Rb2 99.5(4) . 1_655
Bi2 F1 Rb2 116.4(4) . 1_655
Bi4 F1 Rb2 94.9(5) . 2_556
Bi2 F1 Rb2 91.7(3) . 2_556
Rb2 F1 Rb2 96.5(4) 1_655 2_556
Bi3 F2 Rb1 97.1(4) . 2_656
Bi3 F2 Rb2 95.8(4) . .
Rb1 F2 Rb2 166.6(4) 2_656 .
Bi3 F2 Rb2 96.9(4) . 2_556
Rb1 F2 Rb2 92.9(3) 2_656 2_556
Rb2 F2 Rb2 88.8(3) . 2_556
Bi3 F2 Rb1 95.1(4) . 1_465
Rb1 F2 Rb1 89.1(3) 2_656 1_465
Rb2 F2 Rb1 86.5(3) . 1_465
Rb2 F2 Rb1 167.5(4) 2_556 1_465
Bi4 F3 Rb2 98.1(5) . 1_655
Bi4 F3 Rb1 95.5(4) . 2_656
Rb2 F3 Rb1 166.0(5) 1_655 2_656
Bi4 F3 Rb1 97.4(4) . 1_565
Rb2 F3 Rb1 93.1(3) 1_655 1_565
Rb1 F3 Rb1 88.4(3) 2_656 1_565
Bi4 F3 Rb2 95.2(4) . 2_556
Rb2 F3 Rb2 89.3(3) 1_655 2_556
Rb1 F3 Rb2 86.2(3) 2_656 2_556
Rb1 F3 Rb2 166.7(4) 1_565 2_556
Bi1 F4 Bi3 143.0(6) . 2_566
Bi1 F4 Rb1 116.4(4) . 1_465
Bi3 F4 Rb1 98.8(5) 2_566 1_465
Bi1 F4 Rb1 92.7(4) . 2_656
Bi3 F4 Rb1 94.3(3) 2_566 2_656
Rb1 F4 Rb1 96.3(4) 1_465 2_656
Bi3 F5 Bi2 125.9(5) 2_556 .
Bi3 F5 Rb1 111.2(4) 2_556 2_646
Bi2 F5 Rb1 116.9(4) . 2_646
Bi3 F5 Rb2 94.0(4) 2_556 2_556
Bi2 F5 Rb2 99.4(4) . 2_556
Rb1 F5 Rb2 101.3(4) 2_646 2_556
Bi4 F6 Bi2 148.1(6) . 1_565
Bi4 F6 Rb1 103.6(4) . 1_565
Bi2 F6 Rb1 106.3(4) 1_565 1_565
Bi4 F6 Rb1 91.6(4) . 2_656
Bi2 F6 Rb1 97.8(5) 1_565 2_656
Rb1 F6 Rb1 92.6(4) 1_565 2_656
Bi3 F7 Bi1 148.8(7) . 2_556
Bi3 F7 Rb2 102.4(4) . 2_556
Bi1 F7 Rb2 106.8(5) 2_556 2_556
Bi3 F7 Rb2 91.5(4) . .
Bi1 F7 Rb2 97.9(4) 2_556 .
Rb2 F7 Rb2 92.3(4) 2_556 .
Bi4 F8 Bi1 161.6(6) . 1_655
Bi4 F8 Rb2 94.9(4) . 1_655
Bi1 F8 Rb2 98.0(4) 1_655 1_655
Bi4 F8 Rb1 94.2(5) . 1_565
Bi1 F8 Rb1 98.3(3) 1_655 1_565
Rb2 F8 Rb1 92.6(4) 1_655 1_565
Bi4 F9 Bi1 125.3(5) . .
Bi4 F9 Rb2 111.8(5) . 2_556
Bi1 F9 Rb2 117.0(4) . 2_556
Bi4 F9 Rb1 93.3(4) . 2_656
Bi1 F9 Rb1 99.6(5) . 2_656
Rb2 F9 Rb1 101.5(4) 2_556 2_656
Bi3 F10 Bi2 160.2(6) . 2_656
Bi3 F10 Rb1 95.4(4) . 2_656
Bi2 F10 Rb1 97.9(4) 2_656 2_656
Bi3 F10 Rb2 94.5(4) . 2_556
Bi2 F10 Rb2 99.3(4) 2_656 2_556
Rb1 F10 Rb2 93.4(3) 2_656 2_556
Se1 O1 Bi2 134.0(9) . .
Se1 O2 Bi1 127.8(7) . 1_545
Se2 O3 Bi1 134.8(8) . .
Se2 O4 Bi2 127.4(8) . .
Se1 O5 Bi1 120.9(8) . 2
Se2 O6 Bi2 118.4(8) . 2_655
Se2 O6 Bi4 123.6(8) . .
Bi2 O6 Bi4 117.9(5) 2_655 .

loop_
_geom_bond_atom_site_label_1
_geom_bond_atom_site_label_2
_geom_bond_distance
_geom_bond_site_symmetry_2
Bi1 O2 2.273(14) 1_565
Bi1 O5 2.290(13) 2
Bi1 O3 2.309(16) .
Bi1 F9 2.311(11) .
Bi1 F4 2.328(14) .
Bi1 F7 2.493(11) 2_556
Bi1 F8 2.625(13) 1_455
Bi1 Rb1 4.104(2) 2_656
Bi1 Rb2 4.281(3) .
Bi1 Rb2 4.299(3) 2_556
Bi1 Rb1 4.369(3) 1_465
Bi2 O4 2.276(14) .
Bi2 F5 2.299(11) .
Bi2 O1 2.316(13) .
Bi2 O6 2.319(16) 2_655
Bi2 F1 2.359(12) .
Bi2 F6 2.514(12) 1_545
Bi2 F10 2.639(12) 2_656
Bi2 Rb2 4.089(3) 2_556
Bi2 Rb1 4.280(2) .
Bi2 Rb1 4.299(3) 2_646
Bi2 Rb2 4.385(2) 1_655
Bi3 F2 2.110(12) .
Bi3 F7 2.219(13) .
Bi3 F10 2.222(13) .
Bi3 F5 2.294(10) 2_556
Bi3 F4 2.341(12) 2_566
Bi3 Rb1 3.919(2) 2_656
Bi3 Rb2 3.923(2) .
Bi3 Rb2 3.956(3) 2_556
Bi3 Rb1 4.161(3) 1_465
Bi4 F3 2.094(12) .
Bi4 F6 2.206(12) .
Bi4 F8 2.225(12) .
Bi4 F9 2.297(13) .
Bi4 F1 2.318(12) .
Bi4 O6 2.741(16) .
Bi4 Rb1 3.905(3) 2_656
Bi4 Rb2 3.914(2) 1_655
Bi4 Rb1 3.975(2) 1_565
Bi4 Rb2 4.165(3) 2_556
Se1 O2 1.690(14) .
Se1 O1 1.709(12) .
Se1 O5 1.710(16) .
Se2 O3 1.682(16) .
Se2 O4 1.691(14) .
Se2 O6 1.732(12) .
Rb1 F5 2.739(11) 2_646
Rb1 F4 2.804(14) 1_645
Rb1 F6 2.829(11) 1_545
Rb1 F10 3.026(12) 2_656
Rb1 F9 3.027(15) 2_656
Rb1 F2 3.051(11) 2_656
Rb1 F3 3.101(13) 2_656
Rb1 F3 3.119(12) 1_545
Rb1 F8 3.134(15) 1_545
Rb1 F6 3.162(15) 2_656
Rb1 F4 3.271(11) 2_656
Rb1 F2 3.404(12) 1_645
Rb2 F9 2.724(11) 2_556
Rb2 F1 2.793(10) 1_455
Rb2 F7 2.831(15) 2_556
Rb2 F3 3.024(13) 1_455
Rb2 F5 3.025(13) 2_556
Rb2 F8 3.036(12) 1_455
Rb2 F2 3.099(11) .
Rb2 F2 3.102(13) 2_556
Rb2 F10 3.103(13) 2_556
Rb2 F7 3.176(13) .
Rb2 F1 3.270(14) 2_556
Rb2 F3 3.416(12) 2_556
F1 Rb2 2.793(10) 1_655
F1 Rb2 3.270(14) 2_556
F2 Rb1 3.051(11) 2_656
F2 Rb2 3.102(13) 2_556
F2 Rb1 3.404(12) 1_465
F3 Rb2 3.024(13) 1_655
F3 Rb1 3.101(13) 2_656
F3 Rb1 3.119(12) 1_565
F3 Rb2 3.416(12) 2_556
F4 Bi3 2.341(12) 2_566
F4 Rb1 2.804(14) 1_465
F4 Rb1 3.271(11) 2_656
F5 Bi3 2.294(10) 2_556
F5 Rb1 2.739(11) 2_646
F5 Rb2 3.025(13) 2_556
F6 Bi2 2.514(12) 1_565
F6 Rb1 2.829(11) 1_565
F6 Rb1 3.162(15) 2_656
F7 Bi1 2.493(11) 2_556
F7 Rb2 2.831(15) 2_556
F8 Bi1 2.625(13) 1_655
F8 Rb2 3.036(12) 1_655
F8 Rb1 3.134(15) 1_565
F9 Rb2 2.724(11) 2_556
F9 Rb1 3.027(15) 2_656
F10 Bi2 2.639(12) 2_656
F10 Rb1 3.026(12) 2_656
F10 Rb2 3.103(13) 2_556
O2 Bi1 2.273(14) 1_545
O5 Bi1 2.290(13) 2
O6 Bi2 2.319(16) 2_655
